data_7006783
loop_
_publ_author_name
'Pavlova, Svetlana V.'
'To, Hing Lun'
'Chan, Edith S. H.'
'Li, Hung-Wing'
'Mak, Thomas C. W.'
'Lee, Hung Kay'
'Chan, Sunney I.'

_publ_section_title
;
 Synthesis, structure and dioxygen reactivity of a
 bis(micro-iodo)dicopper(I) complex supported by the
 [N-(3,5-di-tert-butyl-2-hydroxybenzyl)-N,N-di-(2-pyridylmethyl)]amine
 ligand.
;
_journal_issue 18
_journal_name_full 'Dalton transactions (Cambridge, England : 2003)'
_journal_page_first 2232
_journal_page_last 2243
_journal_paper_doi 10.1039/b513898a
_journal_year 2006
_chemical_formula_sum 'C56 H74 Cl4 Cu2 I2 N6 O2'
_chemical_formula_weight 1385.9
_chemical_name_systematic
;
?
;
_space_group_IT_number 15
_symmetry_cell_setting monoclinic
_symmetry_space_group_name_Hall '-C 2yc'
_symmetry_space_group_name_H-M 'C 1 2/c 1'
_atom_sites_solution_hydrogens geom
_atom_sites_solution_primary direct
_atom_sites_solution_secondary difmap
_audit_creation_method SHELXL-97
_cell_angle_alpha 90.00
_cell_angle_beta 110.7820(10)
_cell_angle_gamma 90.00
_cell_formula_units_Z 8
_cell_length_a 38.658(2)
_cell_length_b 9.2999(5)
_cell_length_c 18.7382(10)
_cell_measurement_temperature 293(2)
_cell_volume 6298.4(6)
_computing_cell_refinement 'Bruker SMART CCD Diffractometer'
_computing_data_collection 'Bruker SMART CCD Diffractometer'
_computing_data_reduction 'Bruker SMART CCD Diffractometer'
_computing_molecular_graphics 'Siemens SHELXTL'
_computing_publication_material 'Siemens SHELXTL'
_computing_structure_refinement 'SHELXL-97 (Sheldrick, 1997)'
_computing_structure_solution 'SHELXS-97 (Sheldrick, 1990)'
_diffrn_ambient_temperature 293(2)
_diffrn_measured_fraction_theta_full 0.996
_diffrn_measured_fraction_theta_max 0.996
_diffrn_measurement_device_type 'Bruker SMART CCD Diffractometer'
_diffrn_measurement_method 'omega scan'
_diffrn_radiation_monochromator graphite
_diffrn_radiation_source 'fine-focus sealed tube'
_diffrn_radiation_type MoK\a
_diffrn_radiation_wavelength 0.71073
_diffrn_reflns_av_R_equivalents 0.0233
_diffrn_reflns_av_sigmaI/netI 0.0251
_diffrn_reflns_limit_h_max 51
_diffrn_reflns_limit_h_min -51
_diffrn_reflns_limit_k_max 12
_diffrn_reflns_limit_k_min -10
_diffrn_reflns_limit_l_max 24
_diffrn_reflns_limit_l_min -24
_diffrn_reflns_number 21414
_diffrn_reflns_theta_full 28.02
_diffrn_reflns_theta_max 28.02
_diffrn_reflns_theta_min 2.19
_exptl_absorpt_coefficient_mu 1.867
_exptl_absorpt_correction_T_max 1.0000
_exptl_absorpt_correction_T_min 0.7121
_exptl_absorpt_correction_type multi-scan
_exptl_crystal_colour Colorless
_exptl_crystal_density_diffrn 1.462
_exptl_crystal_density_method 'not measured'
_exptl_crystal_description Block
_exptl_crystal_F_000 2800
_exptl_crystal_size_max 0.71
_exptl_crystal_size_mid 0.65
_exptl_crystal_size_min 0.54
_refine_diff_density_max 1.051
_refine_diff_density_min -0.646
_refine_diff_density_rms 0.070
_refine_ls_extinction_coef 0.00004(4)
_refine_ls_extinction_expression Fc^*^=kFc[1+0.001xFc^2^\l^3^/sin(2\q)]^-1/4^
_refine_ls_extinction_method SHELXL
_refine_ls_goodness_of_fit_ref 1.055
_refine_ls_hydrogen_treatment mixed
_refine_ls_matrix_type full
_refine_ls_number_parameters 327
_refine_ls_number_reflns 7588
_refine_ls_number_restraints 0
_refine_ls_restrained_S_all 1.055
_refine_ls_R_factor_all 0.0537
_refine_ls_R_factor_gt 0.0385
_refine_ls_shift/su_max 0.003
_refine_ls_shift/su_mean 0.000
_refine_ls_structure_factor_coef Fsqd
_refine_ls_weighting_details 'calc w=1/[\s^2^(Fo^2^)+(0.0556P)^2^+3.9448P] where P=(Fo^2^+2Fc^2^)/3'
_refine_ls_weighting_scheme calc
_refine_ls_wR_factor_gt 0.1002
_refine_ls_wR_factor_ref 0.1057
_reflns_number_gt 5751
_reflns_number_total 7588
_reflns_threshold_expression >2sigma(I)
_cod_data_source_file b513898a.txt
_cod_data_source_block c2c
_cod_depositor_comments
;
The following automatic conversions were performed:
'_symmetry_cell_setting' value 'Monoclinic' changed to 'monoclinic'
according to '/home/saulius/struct/CIF-dictionaries/cif_core.dic'
dictionary named 'cif_core.dic' version 2.4.1 from 2010-06-29.

Automatic conversion script
Id: cif_fix_enum 1527 2010-12-29 10:47:43Z saulius 
;
_cod_original_sg_symbol_H-M C2/c
_cod_database_code 7006783

loop_
_symmetry_equiv_pos_as_xyz
'x, y, z'
'-x, y, -z+1/2'
'x+1/2, y+1/2, z'
'-x+1/2, y+1/2, -z+1/2'
'-x, -y, -z'
'x, -y, z-1/2'
'-x+1/2, -y+1/2, -z'
'x+1/2, -y+1/2, z-1/2'

loop_
_atom_site_label
_atom_site_type_symbol
_atom_site_fract_x
_atom_site_fract_y
_atom_site_fract_z
_atom_site_U_iso_or_equiv
_atom_site_adp_type
_atom_site_occupancy
_atom_site_symmetry_multiplicity
_atom_site_calc_flag
_atom_site_refinement_flags
_atom_site_disorder_assembly
_atom_site_disorder_group
I1 I 0.535893(6) 0.14014(3) 0.097755(11) 0.05364(9) Uani 1 1 d . . .
Cu1 Cu 0.468251(12) 0.00552(5) 0.02445(2) 0.05707(13) Uani 1 1 d . . .
N1 N 0.45925(7) -0.1273(3) 0.10421(15) 0.0460(6) Uani 1 1 d . . .
N2 N 0.43673(7) 0.1888(3) -0.00951(16) 0.0538(7) Uani 1 1 d . . .
N3 N 0.41162(6) 0.1394(3) 0.13997(15) 0.0447(6) Uani 1 1 d . . .
O1 O 0.39247(6) 0.3887(2) 0.18771(15) 0.0564(6) Uani 1 1 d . . .
H1A H 0.4060 0.3319 0.1772 0.062(11) Uiso 1 1 d . . .
C1 C 0.46082(9) -0.2704(4) 0.0966(2) 0.0549(8) Uani 1 1 d . . .
H1B H 0.4648 -0.3057 0.0537 0.066 Uiso 1 1 calc R . .
C2 C 0.45695(10) -0.3679(4) 0.1483(2) 0.0628(9) Uani 1 1 d . . .
H2A H 0.4579 -0.4662 0.1402 0.075 Uiso 1 1 calc R . .
C3 C 0.45159(9) -0.3150(5) 0.2132(2) 0.0650(10) Uani 1 1 d . . .
H3A H 0.4491 -0.3776 0.2498 0.078 Uiso 1 1 calc R . .
C4 C 0.45001(8) -0.1703(4) 0.22202(19) 0.0547(8) Uani 1 1 d . . .
H4A H 0.4465 -0.1335 0.2651 0.066 Uiso 1 1 calc R . .
C5 C 0.45354(7) -0.0766(4) 0.16695(16) 0.0450(7) Uani 1 1 d . . .
C6 C 0.44984(7) 0.0825(4) 0.17314(17) 0.0459(7) Uani 1 1 d . . .
H6A H 0.4598 0.1088 0.2267 0.055 Uiso 1 1 calc R . .
H6B H 0.4649 0.1293 0.1481 0.055 Uiso 1 1 calc R . .
C7 C 0.39485(8) 0.1210(4) 0.05600(18) 0.0485(7) Uani 1 1 d . . .
H7A H 0.3682 0.1303 0.0403 0.058 Uiso 1 1 calc R . .
H7B H 0.4003 0.0250 0.0426 0.058 Uiso 1 1 calc R . .
C8 C 0.40896(8) 0.2290(4) 0.01381(17) 0.0483(7) Uani 1 1 d . . .
C9 C 0.39356(12) 0.3662(4) -0.0011(2) 0.0703(11) Uani 1 1 d . . .
H9A H 0.3744 0.3922 0.0155 0.084 Uiso 1 1 calc R . .
C10 C 0.40695(14) 0.4633(5) -0.0409(2) 0.0818(13) Uani 1 1 d . . .
H10A H 0.3971 0.5555 -0.0506 0.098 Uiso 1 1 calc R . .
C11 C 0.43443(13) 0.4239(5) -0.0655(2) 0.0778(12) Uani 1 1 d . . .
H11A H 0.4436 0.4876 -0.0928 0.093 Uiso 1 1 calc R . .
C12 C 0.44861(11) 0.2862(5) -0.0491(2) 0.0725(11) Uani 1 1 d . . .
H12A H 0.4674 0.2591 -0.0664 0.087 Uiso 1 1 calc R . .
C13 C 0.38678(8) 0.0859(4) 0.1789(2) 0.0482(7) Uani 1 1 d . . .
H13A H 0.4004 0.0815 0.2334 0.058 Uiso 1 1 calc R . .
H13B H 0.3787 -0.0107 0.1613 0.058 Uiso 1 1 calc R . .
C14 C 0.35358(8) 0.1804(3) 0.16389(18) 0.0427(6) Uani 1 1 d . . .
C15 C 0.31842(8) 0.1215(3) 0.14722(18) 0.0449(7) Uani 1 1 d . . .
H15A H 0.3153 0.0227 0.1403 0.054 Uiso 1 1 calc R . .
C16 C 0.28786(8) 0.2072(3) 0.14075(18) 0.0459(7) Uani 1 1 d . . .
C17 C 0.29345(8) 0.3535(3) 0.14893(19) 0.0479(7) Uani 1 1 d . . .
H17A H 0.2732 0.4117 0.1447 0.058 Uiso 1 1 calc R . .
C18 C 0.32786(8) 0.4198(3) 0.16324(18) 0.0456(7) Uani 1 1 d . . .
C19 C 0.35780(8) 0.3294(3) 0.17118(17) 0.0431(7) Uani 1 1 d . . .
C20 C 0.24989(9) 0.1371(4) 0.1269(2) 0.0602(9) Uani 1 1 d . . .
C21 C 0.24044(13) 0.0337(6) 0.0587(3) 0.0949(15) Uani 1 1 d . . .
H21A H 0.2384 0.0868 0.0135 0.142 Uiso 1 1 calc R . .
H21B H 0.2174 -0.0134 0.0518 0.142 Uiso 1 1 calc R . .
H21C H 0.2597 -0.0370 0.0683 0.142 Uiso 1 1 calc R . .
C22 C 0.21954(11) 0.2449(6) 0.1139(5) 0.137(3) Uani 1 1 d . . .
H22A H 0.2176 0.3026 0.0702 0.205 Uiso 1 1 calc R . .
H22B H 0.2250 0.3054 0.1580 0.205 Uiso 1 1 calc R . .
H22C H 0.1966 0.1957 0.1051 0.205 Uiso 1 1 calc R . .
C23 C 0.25277(12) 0.0435(6) 0.1969(3) 0.0926(15) Uani 1 1 d . . .
H23A H 0.2293 -0.0015 0.1889 0.139 Uiso 1 1 calc R . .
H23B H 0.2594 0.1030 0.2417 0.139 Uiso 1 1 calc R . .
H23C H 0.2713 -0.0291 0.2037 0.139 Uiso 1 1 calc R . .
C24 C 0.33228(10) 0.5840(4) 0.1698(2) 0.0587(9) Uani 1 1 d . . .
C25 C 0.35847(14) 0.6235(5) 0.2504(3) 0.0857(14) Uani 1 1 d . . .
H25A H 0.3486 0.5878 0.2872 0.129 Uiso 1 1 calc R . .
H25B H 0.3609 0.7261 0.2548 0.129 Uiso 1 1 calc R . .
H25C H 0.3823 0.5812 0.2595 0.129 Uiso 1 1 calc R . .
C26 C 0.34770(12) 0.6407(4) 0.1101(2) 0.0677(10) Uani 1 1 d . . .
H26A H 0.3314 0.6140 0.0600 0.102 Uiso 1 1 calc R . .
H26B H 0.3717 0.6002 0.1195 0.102 Uiso 1 1 calc R . .
H26C H 0.3496 0.7436 0.1136 0.102 Uiso 1 1 calc R . .
C27 C 0.29496(13) 0.6608(4) 0.1542(3) 0.0894(15) Uani 1 1 d . . .
H27A H 0.2842 0.6288 0.1905 0.134 Uiso 1 1 calc R . .
H27B H 0.2785 0.6385 0.1035 0.134 Uiso 1 1 calc R . .
H27C H 0.2989 0.7628 0.1590 0.134 Uiso 1 1 calc R . .
C28 C 0.35287(15) 0.8431(5) -0.1476(3) 0.0896(14) Uani 1 1 d . . .
H28A H 0.3782 0.8094 -0.1330 0.108 Uiso 1 1 calc R . .
H28B H 0.3390 0.8032 -0.1974 0.108 Uiso 1 1 calc R . .
Cl1 Cl 0.33425(8) 0.7803(3) -0.08265(14) 0.1752(9) Uani 1 1 d . . .
Cl2 Cl 0.35247(4) 1.02732(14) -0.15418(8) 0.1008(4) Uani 1 1 d . . .

loop_
_atom_site_aniso_label
_atom_site_aniso_U_11
_atom_site_aniso_U_22
_atom_site_aniso_U_33
_atom_site_aniso_U_23
_atom_site_aniso_U_13
_atom_site_aniso_U_12
I1 0.05148(13) 0.07031(17) 0.04258(12) -0.00360(10) 0.02092(9) -0.00687(10)
Cu1 0.0680(3) 0.0570(3) 0.0575(3) 0.00481(19) 0.0362(2) 0.0088(2)
N1 0.0426(13) 0.0537(16) 0.0471(14) -0.0008(12) 0.0224(11) -0.0014(11)
N2 0.0542(15) 0.0552(16) 0.0556(16) 0.0103(13) 0.0237(13) 0.0059(13)
N3 0.0352(11) 0.0562(15) 0.0470(13) -0.0072(12) 0.0197(10) 0.0002(11)
O1 0.0455(11) 0.0524(14) 0.0787(16) -0.0159(11) 0.0310(12) -0.0122(10)
C1 0.0555(18) 0.057(2) 0.0554(19) -0.0043(16) 0.0233(16) -0.0067(16)
C2 0.060(2) 0.052(2) 0.075(2) 0.0078(18) 0.0224(18) -0.0051(17)
C3 0.0525(19) 0.078(3) 0.069(2) 0.026(2) 0.0269(18) 0.0007(18)
C4 0.0426(16) 0.079(3) 0.0451(17) 0.0092(16) 0.0184(14) 0.0064(15)
C5 0.0301(13) 0.064(2) 0.0413(15) -0.0006(14) 0.0126(11) 0.0000(13)
C6 0.0358(14) 0.062(2) 0.0419(15) -0.0079(14) 0.0167(12) -0.0019(13)
C7 0.0379(14) 0.060(2) 0.0473(17) -0.0094(14) 0.0147(13) 0.0025(13)
C8 0.0429(15) 0.057(2) 0.0399(15) -0.0045(14) 0.0090(12) 0.0048(14)
C9 0.078(3) 0.070(3) 0.059(2) -0.0024(19) 0.020(2) 0.024(2)
C10 0.113(4) 0.055(2) 0.068(3) 0.009(2) 0.020(3) 0.021(2)
C11 0.093(3) 0.064(3) 0.069(3) 0.016(2) 0.020(2) -0.005(2)
C12 0.066(2) 0.083(3) 0.072(2) 0.024(2) 0.030(2) 0.005(2)
C13 0.0411(15) 0.0494(18) 0.0615(19) -0.0001(15) 0.0273(14) 0.0015(13)
C14 0.0410(14) 0.0437(16) 0.0501(16) -0.0025(13) 0.0242(13) 0.0005(12)
C15 0.0460(15) 0.0381(16) 0.0564(18) -0.0026(13) 0.0252(14) -0.0052(12)
C16 0.0387(14) 0.0473(17) 0.0551(18) 0.0000(14) 0.0210(13) -0.0023(13)
C17 0.0440(15) 0.0477(18) 0.0575(18) 0.0050(14) 0.0247(14) 0.0066(13)
C18 0.0515(16) 0.0424(16) 0.0503(17) -0.0012(13) 0.0272(14) -0.0007(13)
C19 0.0426(14) 0.0456(17) 0.0470(16) -0.0064(12) 0.0230(13) -0.0066(12)
C20 0.0410(16) 0.067(2) 0.074(2) 0.0047(18) 0.0214(16) -0.0098(15)
C21 0.071(3) 0.117(4) 0.087(3) -0.012(3) 0.016(2) -0.037(3)
C22 0.043(2) 0.089(4) 0.277(9) 0.014(4) 0.056(4) 0.003(2)
C23 0.072(3) 0.125(4) 0.094(3) 0.008(3) 0.046(2) -0.027(3)
C24 0.067(2) 0.0420(18) 0.075(2) -0.0076(16) 0.0347(19) -0.0030(16)
C25 0.114(4) 0.070(3) 0.084(3) -0.035(2) 0.048(3) -0.019(2)
C26 0.078(2) 0.049(2) 0.080(3) 0.0029(18) 0.033(2) -0.0134(18)
C27 0.096(3) 0.042(2) 0.152(5) 0.001(2) 0.070(3) 0.012(2)
C28 0.099(3) 0.091(3) 0.092(3) 0.024(3) 0.049(3) 0.012(3)
Cl1 0.236(2) 0.1654(19) 0.180(2) 0.0476(16) 0.1423(19) -0.0116(17)
Cl2 0.1115(9) 0.0796(8) 0.0999(9) 0.0034(7) 0.0236(8) -0.0033(7)

loop_
_atom_type_symbol
_atom_type_description
_atom_type_scat_dispersion_real
_atom_type_scat_dispersion_imag
_atom_type_scat_source
C C 0.0033 0.0016 'International Tables Vol C Tables 4.2.6.8 and 6.1.1.4'
H H 0.0000 0.0000 'International Tables Vol C Tables 4.2.6.8 and 6.1.1.4'
N N 0.0061 0.0033 'International Tables Vol C Tables 4.2.6.8 and 6.1.1.4'
O O 0.0106 0.0060 'International Tables Vol C Tables 4.2.6.8 and 6.1.1.4'
Cu Cu 0.3201 1.2651 'International Tables Vol C Tables 4.2.6.8 and 6.1.1.4'
I I -0.4742 1.8119 'International Tables Vol C Tables 4.2.6.8 and 6.1.1.4'
Cl Cl 0.1484 0.1585 'International Tables Vol C Tables 4.2.6.8 and 6.1.1.4'

loop_
_geom_angle_atom_site_label_1
_geom_angle_atom_site_label_2
_geom_angle_atom_site_label_3
_geom_angle
_geom_angle_site_symmetry_1
_geom_angle_site_symmetry_3
_geom_angle_publ_flag
Cu1 I1 Cu1 65.164(15) 5_655 . ?
N2 Cu1 N1 119.09(10) . . ?
N2 Cu1 I1 108.19(8) . 5_655 ?
N1 Cu1 I1 110.52(8) . 5_655 ?
N2 Cu1 I1 97.45(8) . . ?
N1 Cu1 I1 106.41(7) . . ?
I1 Cu1 I1 114.836(15) 5_655 . ?
N2 Cu1 Cu1 113.86(8) . 5_655 ?
N1 Cu1 Cu1 125.81(7) . 5_655 ?
I1 Cu1 Cu1 60.181(15) 5_655 5_655 ?
I1 Cu1 Cu1 54.655(16) . 5_655 ?
C1 N1 C5 117.6(3) . . ?
C1 N1 Cu1 119.5(2) . . ?
C5 N1 Cu1 122.8(2) . . ?
C8 N2 C12 117.2(3) . . ?
C8 N2 Cu1 125.6(2) . . ?
C12 N2 Cu1 116.4(2) . . ?
C6 N3 C13 113.4(2) . . ?
C6 N3 C7 113.5(2) . . ?
C13 N3 C7 111.5(2) . . ?
N1 C1 C2 124.1(3) . . ?
C1 C2 C3 118.0(4) . . ?
C4 C3 C2 118.8(3) . . ?
C3 C4 C5 120.5(3) . . ?
N1 C5 C4 120.9(3) . . ?
N1 C5 C6 117.5(3) . . ?
C4 C5 C6 121.6(3) . . ?
N3 C6 C5 115.4(2) . . ?
N3 C7 C8 112.3(2) . . ?
N2 C8 C9 121.4(3) . . ?
N2 C8 C7 117.8(3) . . ?
C9 C8 C7 120.7(3) . . ?
C10 C9 C8 119.4(4) . . ?
C11 C10 C9 119.8(4) . . ?
C10 C11 C12 118.2(4) . . ?
N2 C12 C11 123.9(4) . . ?
N3 C13 C14 111.9(3) . . ?
C15 C14 C19 118.8(3) . . ?
C15 C14 C13 121.0(3) . . ?
C19 C14 C13 120.1(3) . . ?
C16 C15 C14 121.6(3) . . ?
C17 C16 C15 117.4(3) . . ?
C17 C16 C20 122.6(3) . . ?
C15 C16 C20 120.0(3) . . ?
C16 C17 C18 123.8(3) . . ?
C19 C18 C17 116.7(3) . . ?
C19 C18 C24 121.7(3) . . ?
C17 C18 C24 121.5(3) . . ?
O1 C19 C18 119.1(3) . . ?
O1 C19 C14 119.3(3) . . ?
C18 C19 C14 121.6(3) . . ?
C22 C20 C21 110.0(4) . . ?
C22 C20 C16 112.9(3) . . ?
C21 C20 C16 109.6(3) . . ?
C22 C20 C23 109.4(4) . . ?
C21 C20 C23 106.1(4) . . ?
C16 C20 C23 108.5(3) . . ?
C26 C24 C25 110.1(3) . . ?
C26 C24 C18 110.2(3) . . ?
C25 C24 C18 109.4(3) . . ?
C26 C24 C27 106.4(3) . . ?
C25 C24 C27 108.7(4) . . ?
C18 C24 C27 112.0(3) . . ?
Cl2 C28 Cl1 113.2(3) . . ?

loop_
_geom_bond_atom_site_label_1
_geom_bond_atom_site_label_2
_geom_bond_distance
_geom_bond_site_symmetry_2
_geom_bond_publ_flag
I1 Cu1 2.6161(5) 5_655 ?
I1 Cu1 2.7826(5) . ?
Cu1 N2 2.060(3) . ?
Cu1 N1 2.062(3) . ?
Cu1 I1 2.6161(5) 5_655 ?
Cu1 Cu1 2.9106(8) 5_655 ?
N1 C1 1.341(4) . ?
N1 C5 1.355(4) . ?
N2 C8 1.348(4) . ?
N2 C12 1.351(5) . ?
N3 C6 1.482(4) . ?
N3 C13 1.483(4) . ?
N3 C7 1.484(4) . ?
O1 C19 1.379(3) . ?
C1 C2 1.372(5) . ?
C2 C3 1.394(6) . ?
C3 C4 1.361(5) . ?
C4 C5 1.393(5) . ?
C5 C6 1.495(5) . ?
C7 C8 1.496(5) . ?
C8 C9 1.393(5) . ?
C9 C10 1.383(6) . ?
C10 C11 1.350(6) . ?
C11 C12 1.384(6) . ?
C13 C14 1.497(4) . ?
C14 C15 1.394(4) . ?
C14 C19 1.396(4) . ?
C15 C16 1.394(4) . ?
C16 C17 1.377(4) . ?
C16 C20 1.542(4) . ?
C17 C18 1.403(4) . ?
C18 C19 1.395(4) . ?
C18 C24 1.537(5) . ?
C20 C22 1.496(6) . ?
C20 C21 1.536(6) . ?
C20 C23 1.545(6) . ?
C24 C26 1.535(5) . ?
C24 C25 1.535(6) . ?
C24 C27 1.542(5) . ?
C28 Cl2 1.718(5) . ?
C28 Cl1 1.721(5) . ?
